data_2104044
loop_
_publ_author_name
'Redhammer, G\"unther J.'
'Ohashi, Haruo'
'Roth, Georg'

_publ_section_title
;
 Single-crystal structure refinement of NaTiSi~2~O~6~ clinopyroxene at
 low temperatures (298<<i>T</i><100K)
;
_journal_issue 6
_journal_name_full 'Acta Crystallographica Section B'
_journal_page_first 730
_journal_page_last 746
_journal_paper_doi 10.1107/S0108768103022018
_journal_volume 59
_journal_year 2003
_chemical_formula_moiety 'O6 Na1 Si2 Ti1'
_chemical_formula_sum 'Na O6 Si2 Ti'
_chemical_formula_weight 223.07
_space_group_IT_number 2
_symmetry_cell_setting triclinic
_symmetry_space_group_name_Hall '-P 1'
_symmetry_space_group_name_H-M 'P -1'
_audit_creation_method 'WinGX routine CIF_UPDATE'
_cell_angle_alpha 84.60(3)
_cell_angle_beta 77.73(3)
_cell_angle_gamma 77.75(3)
_cell_formula_units_Z 2
_cell_length_a 5.2976(19)
_cell_length_b 6.516(2)
_cell_length_c 6.612(2)
_cell_measurement_reflns_used 1911
_cell_measurement_temperature 110.0(10)
_cell_measurement_theta_max 32.28
_cell_measurement_theta_min 2.1
_cell_volume 217.66(13)
_computing_cell_refinement 'STOE X-AREA'
_computing_data_collection 'STOE X-AREA'
_computing_data_reduction 'STOE X-AREA'
_computing_structure_refinement 'shelxl-97 (sheldrick, 1997b)'
_computing_structure_solution 'SHELXS-97 (Sheldrick, 1997a)'
_diffrn_measured_fraction_theta_full 0.914
_diffrn_measured_fraction_theta_max 0.914
_diffrn_measurement_device '2-circle goniometer'
_diffrn_measurement_device_type 'STOE IPDS 2'
_diffrn_measurement_method 'rotation method'
_diffrn_radiation_type mok\a
_diffrn_radiation_wavelength 0.71073
_diffrn_reflns_av_R_equivalents 0.0315
_diffrn_reflns_limit_h_max 6
_diffrn_reflns_limit_h_min -6
_diffrn_reflns_limit_k_max 7
_diffrn_reflns_limit_k_min -7
_diffrn_reflns_limit_l_max 7
_diffrn_reflns_limit_l_min -7
_diffrn_reflns_number 1269
_diffrn_reflns_theta_full 24.7
_diffrn_reflns_theta_max 24.7
_diffrn_reflns_theta_min 4.02
_exptl_absorpt_coefficient_mu 2.564
_exptl_absorpt_correction_type none
_exptl_crystal_colour blue
_exptl_crystal_density_diffrn 3.404
_exptl_crystal_density_method 'not measured'
_exptl_crystal_description prismatic
_exptl_crystal_F_000 218
_exptl_crystal_size_max 0.17
_exptl_crystal_size_mid 0.10
_exptl_crystal_size_min 0.08
_refine_diff_density_max 0.382
_refine_diff_density_min -0.372
_refine_ls_extinction_method none
_refine_ls_goodness_of_fit_ref 1.092
_refine_ls_matrix_type full
_refine_ls_number_parameters 48
_refine_ls_number_reflns 682
_refine_ls_number_restraints 8
_refine_ls_restrained_S_all 1.098
_refine_ls_R_factor_gt 0.0259
_refine_ls_shift/su_max 0
_refine_ls_structure_factor_coef Fsqd
_refine_ls_weighting_details 'calc w=1/[\s^2^(Fo^2^)+(0.0171P)^2^+0.3932P] where P=(Fo^2^+2Fc^2^)/3'
_refine_ls_weighting_scheme calc
_refine_ls_wR_factor_ref 0.0538
_reflns_number_gt 591
_reflns_number_total 682
_reflns_threshold_expression >2sigma(I)
_cod_data_source_file ws5001.cif
_cod_data_source_block 110
_cod_original_cell_volume 217.67(14)
_cod_original_sg_symbol_H-M P-1
_cod_original_formula_sum 'Na1 O6 Si2 Ti1'
_cod_database_code 2104044
_cod_database_fobs_code 2104044

loop_
_symmetry_equiv_pos_as_xyz
'x, y, z'
'-x, -y, -z'

loop_
_atom_site_label
_atom_site_fract_x
_atom_site_fract_y
_atom_site_fract_z
_atom_site_U_iso_or_equiv
_atom_site_adp_type
_atom_site_calc_flag
_atom_site_refinement_flags
_atom_site_occupancy
_atom_site_type_symbol
Na1 0.7578(6) 0.8046(4) 0.7005(5) 0.0060(4) Uani d . 1 Na
Ti1 0.2584(3) 0.59776(19) 0.9050(2) 0.00083(17) Uiso d . 1 Ti
Si1 0.7421(3) 0.3008(3) 0.6145(3) 0.0008(3) Uiso d D 1 Si
Si2 1.2411(3) 0.1223(3) 0.7948(3) 0.0009(3) Uiso d D 1 Si
O1 0.8059(7) 0.3939(7) 0.3832(7) 0.0030(9) Uiso d D 1 O
O2 0.6456(7) 0.4653(7) 0.7998(7) 0.0025(8) Uiso d D 1 O
O3 0.5180(7) 0.1552(7) 0.6404(7) 0.0013(8) Uiso d D 1 O
O4 1.0133(7) 0.1397(8) 0.6573(8) 0.0039(9) Uiso d D 1 O
O5 1.1485(7) 0.3055(7) 0.9604(7) 0.0026(8) Uiso d D 1 O
O6 1.3025(7) -0.1130(7) 0.8929(8) 0.0033(9) Uiso d D 1 O

loop_
_atom_site_aniso_label
_atom_site_aniso_U_11
_atom_site_aniso_U_22
_atom_site_aniso_U_33
_atom_site_aniso_U_12
_atom_site_aniso_U_13
_atom_site_aniso_U_23
Na1 0.0041(6) 0.0029(15) 0.0098(16) 0.0025(9) -0.0018(10) -0.0003(6)

loop_
_atom_type_symbol
_atom_type_description
_atom_type_scat_dispersion_real
_atom_type_scat_dispersion_imag
_atom_type_scat_source
Na Na 0.0362 0.0249 'International Tables Vol C Tables 4.2.6.8 and 6.1.1.4'
Ti Ti 0.2776 0.4457 'International Tables Vol C Tables 4.2.6.8 and 6.1.1.4'
Si Si 0.0817 0.0704 'International Tables Vol C Tables 4.2.6.8 and 6.1.1.4'
O O 0.0106 0.006 'International Tables Vol C Tables 4.2.6.8 and 6.1.1.4'

loop_
_geom_angle_atom_site_label_1
_geom_angle_atom_site_label_2
_geom_angle_atom_site_label_3
_geom_angle_site_symmetry_1
_geom_angle_site_symmetry_3
_geom_angle
O1 Na1 O2 2_766 . 83.69(17)
O1 Na1 O3 2_766 1_565 138.99(16)
O2 Na1 O3 . 1_565 135.74(18)
O1 Na1 O5 2_766 2_767 78.38(17)
O2 Na1 O5 . 2_767 70.92(9)
O3 Na1 O5 1_565 2_767 119.6(2)
O1 Na1 O6 2_766 1_465 156.18(10)
O2 Na1 O6 . 1_465 76.10(17)
O3 Na1 O6 1_565 1_465 64.00(16)
O5 Na1 O6 2_767 1_465 83.14(17)
O1 Na1 O4 2_766 2_766 65.09(16)
O2 Na1 O4 . 2_766 117.4(2)
O3 Na1 O4 1_565 2_766 82.86(9)
O5 Na1 O4 2_767 2_766 140.32(18)
O6 Na1 O4 1_465 2_766 136.06(17)
O1 Na1 O4 2_766 1_565 83.15(16)
O2 Na1 O4 . 1_565 161.43(16)
O3 Na1 O4 1_565 1_565 60.62(15)
O5 Na1 O4 2_767 1_565 93.58(19)
O6 Na1 O4 1_465 1_565 113.1(2)
O4 Na1 O4 2_766 1_565 68.1(2)
O1 Na1 O3 2_766 2_666 112.3(2)
O2 Na1 O3 . 2_666 89.78(17)
O3 Na1 O3 1_565 2_666 66.28(19)
O5 Na1 O3 2_767 2_666 157.23(16)
O6 Na1 O3 1_465 2_666 80.48(15)
O4 Na1 O3 2_766 2_666 59.29(15)
O4 Na1 O3 1_565 2_666 107.34(8)
O1 Na1 Si1 2_766 2_766 31.72(12)
O2 Na1 Si1 . 2_766 102.47(17)
O3 Na1 Si1 1_565 2_766 112.15(12)
O5 Na1 Si1 2_767 2_766 108.56(15)
O6 Na1 Si1 1_465 2_766 167.24(17)
O4 Na1 Si1 2_766 2_766 33.40(11)
O4 Na1 Si1 1_565 2_766 72.14(13)
O3 Na1 Si1 2_666 2_766 86.86(14)
O1 Na1 Si2 2_766 1_465 170.52(15)
O2 Na1 Si2 . 1_465 105.67(14)
O3 Na1 Si2 1_565 1_465 32.43(11)
O5 Na1 Si2 2_767 1_465 103.02(17)
O6 Na1 Si2 1_465 1_465 31.58(11)
O4 Na1 Si2 2_766 1_465 110.57(12)
O4 Na1 Si2 1_565 1_465 87.40(14)
O3 Na1 Si2 2_666 1_465 69.90(12)
Si1 Na1 Si2 2_766 1_465 143.03(6)
O1 Na1 Ti1 2_766 . 123.22(14)
O2 Na1 Ti1 . . 39.63(11)
O3 Na1 Ti1 1_565 . 97.24(13)
O5 Na1 Ti1 2_767 . 79.17(11)
O6 Na1 Ti1 1_465 . 37.14(12)
O4 Na1 Ti1 2_766 . 133.61(17)
O4 Na1 Ti1 1_565 . 149.64(19)
O3 Na1 Ti1 2_666 . 78.21(11)
Si1 Na1 Ti1 2_766 . 138.17(14)
Si2 Na1 Ti1 1_465 . 66.08(8)
O1 Na1 Ti1 2_766 1_655 38.33(12)
O2 Na1 Ti1 . 1_655 82.20(11)
O3 Na1 Ti1 1_565 1_655 136.12(16)
O5 Na1 Ti1 2_767 1_655 41.55(11)
O6 Na1 Ti1 1_465 1_655 124.65(15)
O4 Na1 Ti1 2_766 1_655 99.15(14)
O4 Na1 Ti1 1_565 1_655 79.35(11)
O3 Na1 Ti1 2_666 1_655 150.06(18)
Si1 Na1 Ti1 2_766 1_655 67.06(8)
Si2 Na1 Ti1 1_465 1_655 140.03(15)
Ti1 Na1 Ti1 . 1_655 111.10(5)
O6 Ti1 O1 1_465 2_666 95.69(10)
O6 Ti1 O2 1_465 . 97.24(18)
O1 Ti1 O2 2_666 . 89.48(18)
O6 Ti1 O5 1_465 1_455 169.2(2)
O1 Ti1 O5 2_666 1_455 88.90(19)
O2 Ti1 O5 . 1_455 92.51(16)
O6 Ti1 O2 1_465 2_667 92.70(19)
O1 Ti1 O2 2_666 2_667 170.2(2)
O2 Ti1 O2 . 2_667 84.51(19)
O5 Ti1 O2 1_455 2_667 83.70(10)
O6 Ti1 O5 1_465 2_667 89.78(18)
O1 Ti1 O5 2_666 2_667 93.99(17)
O2 Ti1 O5 . 2_667 171.83(11)
O5 Ti1 O5 1_455 2_667 80.19(19)
O2 Ti1 O5 2_667 2_667 91.02(17)
O6 Ti1 Ti1 1_465 2_667 96.68(13)
O1 Ti1 Ti1 2_666 2_667 131.95(15)
O2 Ti1 Ti1 . 2_667 42.94(13)
O5 Ti1 Ti1 1_455 2_667 87.37(11)
O2 Ti1 Ti1 2_667 2_667 41.56(12)
O5 Ti1 Ti1 2_667 2_667 132.22(14)
O6 Ti1 Na1 1_465 . 49.66(14)
O1 Ti1 Na1 2_666 . 85.89(13)
O2 Ti1 Na1 . . 48.56(13)
O5 Ti1 Na1 1_455 . 140.67(15)
O2 Ti1 Na1 2_667 . 95.80(13)
O5 Ti1 Na1 2_667 . 139.03(14)
Ti1 Ti1 Na1 2_667 . 68.16(6)
O6 Ti1 Na1 1_465 1_455 82.97(13)
O1 Ti1 Na1 2_666 1_455 47.45(14)
O2 Ti1 Na1 . 1_455 136.37(15)
O5 Ti1 Na1 1_455 1_455 93.10(12)
O2 Ti1 Na1 2_667 1_455 139.12(15)
O5 Ti1 Na1 2_667 1_455 48.53(14)
Ti1 Ti1 Na1 2_667 1_455 179.21(7)
Na1 Ti1 Na1 . 1_455 111.10(5)
O6 Ti1 Ti1 1_465 2_567 129.22(15)
O1 Ti1 Ti1 2_666 2_567 91.93(13)
O2 Ti1 Ti1 . 2_567 133.04(14)
O5 Ti1 Ti1 1_455 2_567 40.64(11)
O2 Ti1 Ti1 2_667 2_567 86.61(12)
O5 Ti1 Ti1 2_667 2_567 39.55(12)
Ti1 Ti1 Ti1 2_667 2_567 114.48(5)
Na1 Ti1 Ti1 . 2_567 177.34(5)
Na1 Ti1 Ti1 1_455 2_567 66.25(6)
O6 Ti1 Na1 1_465 2_667 133.73(16)
O1 Ti1 Na1 2_666 2_667 130.43(15)
O2 Ti1 Na1 . 2_667 87.96(14)
O5 Ti1 Na1 1_455 2_667 41.85(14)
O2 Ti1 Na1 2_667 2_667 41.86(13)
O5 Ti1 Na1 2_667 2_667 84.16(14)
Ti1 Ti1 Na1 2_667 2_667 57.76(6)
Na1 Ti1 Na1 . 2_667 125.92(5)
Na1 Ti1 Na1 1_455 2_667 122.97(5)
Ti1 Ti1 Na1 2_567 2_667 56.72(5)
O1 Si1 O2 . . 118.1(3)
O1 Si1 O3 . . 110.6(3)
O2 Si1 O3 . . 107.1(2)
O1 Si1 O4 . . 106.7(2)
O2 Si1 O4 . . 107.8(3)
O3 Si1 O4 . . 106.0(3)
O1 Si1 Na1 . 2_766 51.99(16)
O2 Si1 Na1 . 2_766 133.08(18)
O3 Si1 Na1 . 2_766 119.4(2)
O4 Si1 Na1 . 2_766 54.82(18)
O1 Si1 Na1 . 1_545 119.5(2)
O2 Si1 Na1 . 1_545 122.21(19)
O3 Si1 Na1 . 1_545 46.75(16)
O4 Si1 Na1 . 1_545 59.32(17)
Na1 Si1 Na1 2_766 1_545 88.17(8)
O1 Si1 Na1 . . 79.7(2)
O2 Si1 Na1 . . 40.37(17)
O3 Si1 Na1 . . 137.10(19)
O4 Si1 Na1 . . 110.57(19)
Na1 Si1 Na1 2_766 . 100.06(11)
Na1 Si1 Na1 1_545 . 159.52(11)
O6 Si2 O5 . . 115.4(3)
O6 Si2 O4 . . 108.8(2)
O5 Si2 O4 . . 108.9(2)
O6 Si2 O3 . 1_655 105.1(2)
O5 Si2 O3 . 1_655 109.2(3)
O4 Si2 O3 . 1_655 109.3(3)
O6 Si2 Na1 . 1_645 53.20(16)
O5 Si2 Na1 . 1_645 129.89(18)
O4 Si2 Na1 . 1_645 121.0(2)
O3 Si2 Na1 1_655 1_645 51.90(17)
O6 Si2 Na1 . 2_766 119.1(2)
O5 Si2 Na1 . 2_766 125.08(19)
O4 Si2 Na1 . 2_766 46.71(18)
O3 Si2 Na1 1_655 2_766 62.56(18)
Na1 Si2 Na1 1_645 2_766 89.71(8)
O6 Si2 Na1 . 2_767 76.9(2)
O5 Si2 Na1 . 2_767 39.97(17)
O4 Si2 Na1 . 2_767 135.2(2)
O3 Si2 Na1 1_655 2_767 111.86(19)
Na1 Si2 Na1 1_645 2_767 98.38(11)
Na1 Si2 Na1 2_766 2_767 163.62(10)
Si1 O1 Ti1 . 2_666 146.7(3)
Si1 O1 Na1 . 2_766 96.3(2)
Ti1 O1 Na1 2_666 2_766 94.2(2)
Si1 O2 Ti1 . . 123.1(2)
Si1 O2 Ti1 . 2_667 124.1(3)
Ti1 O2 Ti1 . 2_667 95.49(19)
Si1 O2 Na1 . . 113.6(3)
Ti1 O2 Na1 . . 91.81(19)
Ti1 O2 Na1 2_667 . 102.48(19)
Si2 O3 Si1 1_455 . 139.9(3)
Si2 O3 Na1 1_455 1_545 95.7(2)
Si1 O3 Na1 . 1_545 103.5(2)
Si2 O3 Na1 1_455 2_666 87.29(17)
Si1 O3 Na1 . 2_666 115.4(2)
Na1 O3 Na1 1_545 2_666 113.72(19)
Si2 O4 Si1 . . 139.7(4)
Si2 O4 Na1 . 2_766 104.1(2)
Si1 O4 Na1 . 2_766 91.8(2)
Si2 O4 Na1 . 1_545 116.6(2)
Si1 O4 Na1 . 1_545 89.81(18)
Na1 O4 Na1 2_766 1_545 111.9(2)
Si2 O5 Ti1 . 1_655 123.4(3)
Si2 O5 Ti1 . 2_667 120.2(2)
Ti1 O5 Ti1 1_655 2_667 99.81(19)
Si2 O5 Na1 . 2_767 114.4(2)
Ti1 O5 Na1 1_655 2_767 102.89(19)
Ti1 O5 Na1 2_667 2_767 89.92(19)
Si2 O6 Ti1 . 1_645 148.8(3)
Si2 O6 Na1 . 1_645 95.2(2)
Ti1 O6 Na1 1_645 1_645 93.19(19)

loop_
_geom_bond_atom_site_label_1
_geom_bond_atom_site_label_2
_geom_bond_site_symmetry_2
_geom_bond_distance
Na1 O1 2_766 2.375(5)
Na1 O2 . 2.406(5)
Na1 O3 1_565 2.409(5)
Na1 O5 2_767 2.410(5)
Na1 O6 1_465 2.449(5)
Na1 O4 2_766 2.451(6)
Na1 O4 1_565 2.766(5)
Na1 O3 2_666 2.900(6)
Na1 Si1 2_766 2.997(4)
Na1 Si2 1_465 3.046(4)
Na1 Ti1 . 3.208(3)
Na1 Ti1 1_655 3.216(3)
Ti1 O6 1_465 1.940(5)
Ti1 O1 2_666 2.000(5)
Ti1 O2 . 2.047(4)
Ti1 O5 1_455 2.085(5)
Ti1 O2 2_667 2.102(5)
Ti1 O5 2_667 2.133(4)
Ti1 Ti1 2_667 3.072(2)
Ti1 Na1 1_455 3.216(3)
Ti1 Ti1 2_567 3.227(2)
Ti1 Na1 2_667 3.521(2)
Si1 O1 . 1.585(5)
Si1 O2 . 1.631(5)
Si1 O3 . 1.643(4)
Si1 O4 . 1.651(4)
Si1 Na1 2_766 2.997(4)
Si1 Na1 1_545 3.217(3)
Si2 O6 . 1.602(5)
Si2 O5 . 1.623(5)
Si2 O4 . 1.639(4)
Si2 O3 1_655 1.642(4)
Si2 Na1 1_645 3.046(4)
Si2 Na1 2_766 3.264(3)
Si2 Na1 2_767 3.416(4)
O1 Ti1 2_666 2.000(5)
O1 Na1 2_766 2.375(5)
O2 Ti1 2_667 2.102(5)
O3 Si2 1_455 1.642(4)
O3 Na1 1_545 2.409(5)
O3 Na1 2_666 2.900(6)
O4 Na1 2_766 2.451(6)
O4 Na1 1_545 2.766(5)
O5 Ti1 1_655 2.085(5)
O5 Ti1 2_667 2.133(4)
O5 Na1 2_767 2.410(5)
O6 Ti1 1_645 1.940(5)
O6 Na1 1_645 2.449(5)
